data_7133874
loop_
_publ_author_name
'Meng, Li'
'Li, Zhong-Qiu'
'Shao, Jiang-Yang'
'Chen, Zili'
'Zhong, Yu-Wu'

_publ_section_title
;
 An organic polarized photonic heterostructure based on
 tetra(4-pyridylphenyl)ethylene.
;
_journal_issue 90
_journal_name_full 'Chemical communications (Cambridge, England)'
_journal_page_first 13199
_journal_page_last 13202
_journal_paper_doi 10.1039/d4cc04345f
_journal_volume 60
_journal_year 2024
_chemical_formula_moiety 'C46 H32 N4'
_chemical_formula_sum 'C46 H32 N4'
_chemical_formula_weight 640.75
_space_group_crystal_system monoclinic
_space_group_IT_number 5
_space_group_name_Hall 'I 2y'
_space_group_name_H-M_alt 'I 1 2 1'
_atom_sites_solution_hydrogens geom
_audit_creation_date 2023-01-11
_audit_creation_method
;
Olex2 1.2
(compiled 2018.05.29 svn.r3508 for OlexSys, GUI svn.r5506)
;
_audit_update_record
;
2023-04-20 deposited with the CCDC.	2024-10-17 downloaded from the CCDC.
;
_cell_angle_alpha 90
_cell_angle_beta 93.326(4)
_cell_angle_gamma 90
_cell_formula_units_Z 2
_cell_length_a 16.6067(7)
_cell_length_b 5.4254(3)
_cell_length_c 20.6546(10)
_cell_measurement_reflns_used 5130
_cell_measurement_temperature 170(2)
_cell_measurement_theta_max 76.1500
_cell_measurement_theta_min 3.2960
_cell_volume 1857.80(16)
_computing_molecular_graphics 'Olex2 (Dolomanov et al., 2009)'
_computing_publication_material 'Olex2 (Dolomanov et al., 2009)'
_computing_structure_refinement 'ShelXL (Sheldrick, 2015)'
_diffrn_ambient_temperature 170.15
_diffrn_measured_fraction_theta_full 1.000
_diffrn_measured_fraction_theta_max 0.976
_diffrn_measurement_device_type 'XtaLAB Synergy R, HyPix'
_diffrn_radiation_type CuK\a
_diffrn_radiation_wavelength 1.54184
_diffrn_reflns_av_R_equivalents 0.0616
_diffrn_reflns_av_unetI/netI 0.0564
_diffrn_reflns_Laue_measured_fraction_full 1.000
_diffrn_reflns_Laue_measured_fraction_max 0.976
_diffrn_reflns_number 3686
_diffrn_reflns_point_group_measured_fraction_full 0.987
_diffrn_reflns_point_group_measured_fraction_max 0.941
_diffrn_reflns_theta_full 67.684
_diffrn_reflns_theta_max 76.683
_diffrn_reflns_theta_min 3.322
_exptl_absorpt_coefficient_mu 0.522
_exptl_crystal_colour 'clear pale colourless'
_exptl_crystal_density_diffrn 1.145
_exptl_crystal_description cube
_exptl_crystal_F_000 672
_refine_diff_density_max 0.412
_refine_diff_density_min -0.257
_refine_diff_density_rms 0.053
_refine_ls_abs_structure_details
;
 Refined as an inversion twin.
;
_refine_ls_abs_structure_Flack -1.3(17)
_refine_ls_extinction_method none
_refine_ls_goodness_of_fit_ref 1.067
_refine_ls_hydrogen_treatment constr
_refine_ls_matrix_type full
_refine_ls_number_parameters 227
_refine_ls_number_reflns 3686
_refine_ls_number_restraints 1
_refine_ls_restrained_S_all 1.066
_refine_ls_R_factor_all 0.0991
_refine_ls_R_factor_gt 0.0740
_refine_ls_shift/su_max 0.000
_refine_ls_shift/su_mean 0.000
_refine_ls_structure_factor_coef Fsqd
_refine_ls_weighting_details 'w=1/[\s^2^(Fo^2^)+(0.1567P)^2^] where P=(Fo^2^+2Fc^2^)/3'
_refine_ls_weighting_scheme calc
_refine_ls_wR_factor_gt 0.2158
_refine_ls_wR_factor_ref 0.2447
_reflns_Friedel_coverage 0.739
_reflns_Friedel_fraction_full 0.972
_reflns_Friedel_fraction_max 0.898
_reflns_number_gt 2436
_reflns_number_total 3686
_reflns_threshold_expression 'I > 2\s(I)'
_cod_data_source_file d4cc04345f2.cif
_cod_data_source_block tx10889_pl_sq
_cod_depositor_comments 'Adding full bibliography for 7133874.cif.'
_cod_database_code 7133874
_shelx_shelxl_version_number 2018/3
_shelx_space_group_comment
;
The symmetry employed for this shelxl refinement is uniquely defined
by the following loop, which should always be used as a source of
symmetry information in preference to the above space-group names.
They are only intended as comments.
;
_olex2_refinement_description
;
1. Twinned data refinement
 Scales: 2.3(17)
 -1.3(17)
2. Fixed Uiso
 At 1.2 times of:
  All C(H) groups
3.a Aromatic/amide H refined with riding coordinates:
 C005(H005), C006(H006), C007(H007), C009(H009), C00C(H00C), C00F(H00F),
 C00G(H00G), C00H(H00H), C00I(H00I), C00J(H00J), C00K(H00K), C00L(H00L),
 C00M(H00M), C00N(H00N), C00O(H00O), C00P(H00P)
;
_olex2_submission_special_instructions 'No special instructions were received'

loop_
_space_group_symop_operation_xyz
'x, y, z'
'-x, y, -z'
'x+1/2, y+1/2, z+1/2'
'-x+1/2, y+1/2, -z+1/2'

loop_
_atom_site_label
_atom_site_type_symbol
_atom_site_fract_x
_atom_site_fract_y
_atom_site_fract_z
_atom_site_U_iso_or_equiv
_atom_site_adp_type
_atom_site_occupancy
_atom_site_site_symmetry_order
_atom_site_calc_flag
_atom_site_refinement_flags_posn
_atom_site_refinement_flags_adp
_atom_site_refinement_flags_occupancy
_atom_site_disorder_assembly
_atom_site_disorder_group
N002 N 0.1963(3) 0.9596(11) -0.0837(2) 0.0874(14) Uani 1 1 d . . . . .
N004 N 0.4404(4) 1.0248(13) -0.7389(3) 0.1090(19) Uani 1 1 d . . . . .
C001 C 0.1169(2) 0.9762(9) -0.2863(2) 0.0616(11) Uani 1 1 d . . . . .
C003 C 0.0662(2) 0.9856(9) -0.4191(2) 0.0622(11) Uani 1 1 d . . . . .
C005 C 0.2315(3) 1.1669(11) -0.5659(2) 0.0717(13) Uani 1 1 d . . . . .
H005 H 0.271847 1.289763 -0.558887 0.086 Uiso 1 1 calc R . . . .
C006 C 0.1408(3) 0.7955(10) -0.3288(3) 0.0723(14) Uani 1 1 d . . . . .
H006 H 0.173662 0.663313 -0.312590 0.087 Uiso 1 1 calc R . . . .
C007 C 0.0676(3) 1.1646(9) -0.3119(3) 0.0670(12) Uani 1 1 d . . . . .
H007 H 0.050743 1.292292 -0.284236 0.080 Uiso 1 1 calc R . . . .
C008 C 0.1067(2) 0.9821(10) -0.5343(3) 0.0654(11) Uani 1 1 d . . . . .
C009 C 0.0428(3) 1.1681(10) -0.3770(2) 0.0647(11) Uani 1 1 d . . . . .
H009 H 0.009050 1.298151 -0.393278 0.078 Uiso 1 1 calc R . . . .
C00A C 0.1428(2) 0.9697(9) -0.2171(2) 0.0650(12) Uani 1 1 d . . . . .
C00B C 0.2377(2) 1.0005(10) -0.6161(2) 0.0672(13) Uani 1 1 d . . . . .
C00C C 0.1681(3) 1.1580(10) -0.5261(3) 0.0696(13) Uani 1 1 d . . . . .
H00C H 0.165913 1.274599 -0.491888 0.084 Uiso 1 1 calc R . . . .
C00D C 0.0394(3) 0.9814(9) -0.4895(3) 0.0648(11) Uani 1 1 d . . . . .
C00E C 0.3056(3) 1.0086(12) -0.6595(3) 0.0746(14) Uani 1 1 d . . . . .
C00F C 0.1179(3) 0.8045(10) -0.3937(3) 0.0713(13) Uani 1 1 d . . . . .
H00F H 0.137848 0.683620 -0.421921 0.086 Uiso 1 1 calc R . . . .
C00G C 0.3860(4) 0.8617(17) -0.7431(3) 0.097(2) Uani 1 1 d . . . . .
H00G H 0.391303 0.738879 -0.775315 0.117 Uiso 1 1 calc R . . . .
C00H C 0.1133(3) 0.8147(11) -0.5841(3) 0.0843(18) Uani 1 1 d . . . . .
H00H H 0.072925 0.692082 -0.591294 0.101 Uiso 1 1 calc R . . . .
C00I C 0.2156(4) 0.7897(13) -0.1246(4) 0.0951(19) Uani 1 1 d . . . . .
H00I H 0.249243 0.659222 -0.108460 0.114 Uiso 1 1 calc R . . . .
C00J C 0.3193(3) 0.8422(16) -0.7057(3) 0.094(2) Uani 1 1 d . . . . .
H00J H 0.282770 0.708871 -0.712968 0.112 Uiso 1 1 calc R . . . .
C00K C 0.1911(4) 0.7847(12) -0.1890(3) 0.0851(16) Uani 1 1 d . . . . .
H00K H 0.207374 0.651631 -0.215106 0.102 Uiso 1 1 calc R . . . .
C00L C 0.1772(3) 0.8224(12) -0.6233(3) 0.0881(19) Uani 1 1 d . . . . .
H00L H 0.180350 0.702266 -0.656497 0.106 Uiso 1 1 calc R . . . .
C00M C 0.1243(5) 1.1535(14) -0.1735(3) 0.100(2) Uani 1 1 d . . . . .
H00M H 0.092078 1.289486 -0.188125 0.120 Uiso 1 1 calc R . . . .
C00N C 0.1521(5) 1.1411(14) -0.1095(4) 0.109(2) Uani 1 1 d . . . . .
H00N H 0.138431 1.272659 -0.081798 0.130 Uiso 1 1 calc R . . . .
C00O C 0.3575(4) 1.2046(15) -0.6628(4) 0.100(2) Uani 1 1 d . . . . .
H00O H 0.348705 1.346228 -0.637131 0.120 Uiso 1 1 calc R . . . .
C00P C 0.4222(5) 1.2037(18) -0.7020(3) 0.109(2) Uani 1 1 d . . . . .
H00P H 0.455464 1.346147 -0.701639 0.130 Uiso 1 1 calc R . . . .

loop_
_atom_site_aniso_label
_atom_site_aniso_U_11
_atom_site_aniso_U_22
_atom_site_aniso_U_33
_atom_site_aniso_U_23
_atom_site_aniso_U_13
_atom_site_aniso_U_12
N002 0.077(3) 0.088(3) 0.096(3) 0.012(3) -0.006(2) 0.004(3)
N004 0.087(4) 0.108(5) 0.137(5) -0.003(4) 0.049(3) 0.030(4)
C001 0.0394(18) 0.057(2) 0.090(3) 0.013(2) 0.0146(19) 0.000(2)
C003 0.0386(18) 0.052(2) 0.097(3) 0.000(2) 0.0095(19) 0.0011(19)
C005 0.053(2) 0.076(3) 0.086(3) -0.028(3) 0.008(2) -0.016(2)
C006 0.051(2) 0.061(3) 0.105(4) -0.006(3) -0.003(2) 0.017(2)
C007 0.051(2) 0.062(3) 0.090(3) 0.004(2) 0.022(2) 0.010(2)
C008 0.040(2) 0.066(3) 0.091(3) -0.018(3) -0.0016(19) 0.000(2)
C009 0.051(2) 0.062(3) 0.082(3) 0.011(2) 0.011(2) 0.012(2)
C00A 0.045(2) 0.061(3) 0.090(3) 0.010(3) 0.014(2) 0.000(2)
C00B 0.042(2) 0.080(3) 0.080(3) -0.028(3) -0.0003(19) 0.006(2)
C00C 0.053(2) 0.072(3) 0.084(3) -0.026(3) 0.009(2) -0.013(2)
C00D 0.0407(18) 0.058(2) 0.096(3) -0.006(3) 0.0052(19) 0.001(2)
C00E 0.045(2) 0.090(4) 0.088(3) -0.022(3) 0.001(2) 0.011(3)
C00F 0.051(2) 0.063(3) 0.100(4) -0.006(3) 0.002(2) 0.012(2)
C00G 0.083(4) 0.139(6) 0.071(3) -0.015(4) 0.011(3) 0.029(4)
C00H 0.045(2) 0.076(3) 0.132(5) -0.045(4) 0.012(3) -0.008(2)
C00I 0.085(4) 0.081(4) 0.118(5) 0.016(4) -0.010(3) 0.022(4)
C00J 0.063(3) 0.141(6) 0.077(3) -0.030(4) 0.001(2) 0.003(4)
C00K 0.085(3) 0.073(3) 0.097(4) 0.010(3) 0.000(3) 0.019(3)
C00L 0.054(3) 0.086(4) 0.125(5) -0.052(4) 0.008(3) -0.008(3)
C00M 0.120(5) 0.084(4) 0.096(4) 0.015(3) 0.004(4) 0.040(4)
C00N 0.133(6) 0.082(4) 0.110(5) 0.000(4) 0.003(4) 0.028(4)
C00O 0.086(4) 0.109(5) 0.107(4) -0.021(4) 0.024(3) -0.001(4)
C00P 0.089(4) 0.133(6) 0.106(5) -0.007(5) 0.028(4) 0.006(5)

loop_
_atom_type_symbol
_atom_type_description
_atom_type_scat_dispersion_real
_atom_type_scat_dispersion_imag
_atom_type_scat_source
C C 0.0181 0.0091 'International Tables Vol C Tables 4.2.6.8 and 6.1.1.4'
H H 0.0000 0.0000 'International Tables Vol C Tables 4.2.6.8 and 6.1.1.4'
N N 0.0311 0.0180 'International Tables Vol C Tables 4.2.6.8 and 6.1.1.4'

loop_
_geom_angle_atom_site_label_1
_geom_angle_atom_site_label_2
_geom_angle_atom_site_label_3
_geom_angle
_geom_angle_site_symmetry_1
_geom_angle_site_symmetry_3
_geom_angle_publ_flag
C00I N002 C00N 114.7(6) . . ?
C00G N004 C00P 112.3(6) . . ?
C006 C001 C007 117.5(5) . . ?
C006 C001 C00A 121.2(4) . . ?
C007 C001 C00A 121.2(4) . . ?
C009 C003 C00D 122.7(4) . . ?
C00F C003 C009 117.3(5) . . ?
C00F C003 C00D 119.9(4) . . ?
C00B C005 H005 119.4 . . ?
C00C C005 H005 119.4 . . ?
C00C C005 C00B 121.2(4) . . ?
C001 C006 H006 119.4 . . ?
C00F C006 C001 121.2(4) . . ?
C00F C006 H006 119.4 . . ?
C001 C007 H007 119.6 . . ?
C009 C007 C001 120.9(5) . . ?
C009 C007 H007 119.6 . . ?
C00C C008 C00D 119.5(4) . . ?
C00H C008 C00C 116.8(4) . . ?
C00H C008 C00D 123.7(4) . . ?
C003 C009 H009 119.3 . . ?
C007 C009 C003 121.4(4) . . ?
C007 C009 H009 119.3 . . ?
C00K C00A C001 123.6(5) . . ?
C00M C00A C001 123.3(4) . . ?
C00M C00A C00K 113.1(5) . . ?
C005 C00B C00E 121.7(4) . . ?
C005 C00B C00L 116.6(4) . . ?
C00L C00B C00E 121.7(4) . . ?
C005 C00C C008 121.9(4) . . ?
C005 C00C H00C 119.0 . . ?
C008 C00C H00C 119.0 . . ?
C008 C00D C003 114.3(4) . . ?
C00D C00D C003 122.6(5) 2_554 . ?
C00D C00D C008 123.1(6) 2_554 . ?
C00J C00E C00B 125.2(5) . . ?
C00J C00E C00O 110.6(5) . . ?
C00O C00E C00B 123.8(5) . . ?
C003 C00F H00F 119.2 . . ?
C006 C00F C003 121.6(5) . . ?
C006 C00F H00F 119.2 . . ?
N004 C00G H00G 116.4 . . ?
N004 C00G C00J 127.2(7) . . ?
C00J C00G H00G 116.4 . . ?
C008 C00H H00H 119.5 . . ?
C00L C00H C008 121.1(5) . . ?
C00L C00H H00H 119.5 . . ?
N002 C00I H00I 117.5 . . ?
N002 C00I C00K 125.0(6) . . ?
C00K C00I H00I 117.5 . . ?
C00E C00J C00G 121.1(7) . . ?
C00E C00J H00J 119.5 . . ?
C00G C00J H00J 119.5 . . ?
C00A C00K H00K 119.2 . . ?
C00I C00K C00A 121.6(6) . . ?
C00I C00K H00K 119.2 . . ?
C00B C00L H00L 118.8 . . ?
C00H C00L C00B 122.3(5) . . ?
C00H C00L H00L 118.8 . . ?
C00A C00M H00M 119.6 . . ?
C00N C00M C00A 120.8(6) . . ?
C00N C00M H00M 119.6 . . ?
N002 C00N C00M 124.8(7) . . ?
N002 C00N H00N 117.6 . . ?
C00M C00N H00N 117.6 . . ?
C00E C00O H00O 118.7 . . ?
C00E C00O C00P 122.6(7) . . ?
C00P C00O H00O 118.7 . . ?
N004 C00P C00O 124.7(8) . . ?
N004 C00P H00P 117.6 . . ?
C00O C00P H00P 117.6 . . ?

loop_
_geom_bond_atom_site_label_1
_geom_bond_atom_site_label_2
_geom_bond_distance
_geom_bond_site_symmetry_2
_geom_bond_publ_flag
N002 C00I 1.302(9) . ?
N002 C00N 1.322(9) . ?
N004 C00G 1.264(10) . ?
N004 C00P 1.280(10) . ?
C001 C006 1.388(7) . ?
C001 C007 1.394(7) . ?
C001 C00A 1.470(7) . ?
C003 C009 1.388(7) . ?
C003 C00D 1.497(7) . ?
C003 C00F 1.387(7) . ?
C005 H005 0.9500 . ?
C005 C00B 1.383(6) . ?
C005 C00C 1.375(7) . ?
C006 H006 0.9500 . ?
C006 C00F 1.374(8) . ?
C007 H007 0.9500 . ?
C007 C009 1.384(7) . ?
C008 C00C 1.400(6) . ?
C008 C00D 1.492(6) . ?
C008 C00H 1.381(7) . ?
C009 H009 0.9500 . ?
C00A C00K 1.390(7) . ?
C00A C00M 1.389(9) . ?
C00B C00E 1.481(6) . ?
C00B C00L 1.396(7) . ?
C00C H00C 0.9500 . ?
C00D C00D 1.355(9) 2_554 ?
C00E C00J 1.343(8) . ?
C00E C00O 1.373(10) . ?
C00F H00F 0.9500 . ?
C00G H00G 0.9500 . ?
C00G C00J 1.391(9) . ?
C00H H00H 0.9500 . ?
C00H C00L 1.372(8) . ?
C00I H00I 0.9500 . ?
C00I C00K 1.369(9) . ?
C00J H00J 0.9500 . ?
C00K H00K 0.9500 . ?
C00L H00L 0.9500 . ?
C00M H00M 0.9500 . ?
C00M C00N 1.377(10) . ?
C00N H00N 0.9500 . ?
C00O H00O 0.9500 . ?
C00O C00P 1.382(9) . ?
C00P H00P 0.9500 . ?

loop_
_geom_torsion_atom_site_label_1
_geom_torsion_atom_site_label_2
_geom_torsion_atom_site_label_3
_geom_torsion_atom_site_label_4
_geom_torsion
_geom_torsion_site_symmetry_1
_geom_torsion_site_symmetry_2
_geom_torsion_site_symmetry_3
_geom_torsion_site_symmetry_4
_geom_torsion_publ_flag
N002 C00I C00K C00A 1.1(11) . . . . ?
N004 C00G C00J C00E 1.0(12) . . . . ?
C001 C006 C00F C003 -3.8(8) . . . . ?
C001 C007 C009 C003 -0.2(7) . . . . ?
C001 C00A C00K C00I 178.2(5) . . . . ?
C001 C00A C00M C00N -178.2(6) . . . . ?
C005 C00B C00E C00J 174.3(6) . . . . ?
C005 C00B C00E C00O -13.9(9) . . . . ?
C005 C00B C00L C00H 1.7(9) . . . . ?
C006 C001 C007 C009 0.9(6) . . . . ?
C006 C001 C00A C00K -1.1(7) . . . . ?
C006 C001 C00A C00M 176.2(6) . . . . ?
C007 C001 C006 C00F 1.1(7) . . . . ?
C007 C001 C00A C00K 179.1(5) . . . . ?
C007 C001 C00A C00M -3.6(7) . . . . ?
C008 C00H C00L C00B -1.3(11) . . . . ?
C009 C003 C00D C008 122.4(5) . . . . ?
C009 C003 C00D C00D -56.5(5) . . . 2_554 ?
C009 C003 C00F C006 4.3(7) . . . . ?
C00A C001 C006 C00F -178.7(4) . . . . ?
C00A C001 C007 C009 -179.4(4) . . . . ?
C00A C00M C00N N002 -0.9(13) . . . . ?
C00B C005 C00C C008 -0.4(9) . . . . ?
C00B C00E C00J C00G -178.3(6) . . . . ?
C00B C00E C00O C00P 177.6(6) . . . . ?
C00C C005 C00B C00E 179.9(5) . . . . ?
C00C C005 C00B C00L -0.9(8) . . . . ?
C00C C008 C00D C003 -50.4(7) . . . . ?
C00C C008 C00D C00D 128.5(4) . . . 2_554 ?
C00C C008 C00H C00L -0.1(10) . . . . ?
C00D C003 C009 C007 178.9(4) . . . . ?
C00D C003 C00F C006 -176.9(4) . . . . ?
C00D C008 C00C C005 180.0(5) . . . . ?
C00D C008 C00H C00L -179.1(6) . . . . ?
C00E C00B C00L C00H -179.0(6) . . . . ?
C00E C00O C00P N004 0.1(13) . . . . ?
C00F C003 C009 C007 -2.3(6) . . . . ?
C00F C003 C00D C008 -56.3(6) . . . . ?
C00F C003 C00D C00D 124.8(3) . . . 2_554 ?
C00G N004 C00P C00O 9.9(12) . . . . ?
C00H C008 C00C C005 0.9(9) . . . . ?
C00H C008 C00D C003 128.6(6) . . . . ?
C00H C008 C00D C00D -52.5(7) . . . 2_554 ?
C00I N002 C00N C00M 2.5(12) . . . . ?
C00J C00E C00O C00P -9.5(10) . . . . ?
C00K C00A C00M C00N -0.7(10) . . . . ?
C00L C00B C00E C00J -4.9(9) . . . . ?
C00L C00B C00E C00O 166.9(6) . . . . ?
C00M C00A C00K C00I 0.7(9) . . . . ?
C00N N002 C00I C00K -2.6(11) . . . . ?
C00O C00E C00J C00G 8.9(9) . . . . ?
C00P N004 C00G C00J -10.6(12) . . . . ?

loop_
_twin_individual_id
_twin_individual_mass_fraction_refined
1 2.3(17)
2 -1.3(17)
